data_1521083
loop_
_publ_author_name
'Gladyshevskii, E.I.'
'Cenzual, K.'
'Nakonechna, N.Z.'
'Gladyshevskii, R.E.'
'Jorda, J.L.'
'Hladyshevskii, E.I.'

_publ_section_title
;
 Crystal structures of Pr Alx Ge2-x compounds
;
_journal_name_full 'Journal of Alloys Compd.'
_journal_page_first 265
_journal_page_last 271
_journal_volume 296
_journal_year 2000
_chemical_formula_sum 'Al Ge Pr'
_chemical_name_systematic 'Pr Al Ge'
_space_group_IT_number 109
_symmetry_space_group_name_Hall 'I 4bw -2'
_symmetry_space_group_name_H-M 'I 41 m d'
_cell_angle_alpha 90
_cell_angle_beta 90
_cell_angle_gamma 90
_cell_formula_units_Z 4
_cell_length_a 4.2534
_cell_length_b 4.2534
_cell_length_c 14.641
_cell_volume 264.876
_citation_journal_id_ASTM JALCEU
_cod_data_source_file Gladyshevskii_JALCEU_2000_1179.cif
_cod_data_source_block Al1Ge1Pr1
_cod_original_cell_volume 264.8763
_cod_original_formula_sum 'Al1 Ge1 Pr1'
_cod_database_code 1521083

loop_
_symmetry_equiv_pos_as_xyz
x,y,z
-y,x+1/2,z+1/4
-x+1/2,-y+1/2,z+1/2
y+1/2,-x,z+3/4
-x,y,z
-y,-x+1/2,z+1/4
x+1/2,-y+1/2,z+1/2
y+1/2,x,z+3/4
x+1/2,y+1/2,z+1/2
-y+1/2,x+1,z+3/4
-x+1,-y+1,z+1
y+1,-x+1/2,z+5/4
-x+1/2,y+1/2,z+1/2
-y+1/2,-x+1,z+3/4
x+1,-y+1,z+1
y+1,x+1/2,z+5/4

loop_
_atom_site_label
_atom_site_type_symbol
_atom_site_fract_x
_atom_site_fract_y
_atom_site_fract_z
_atom_site_occupancy
_atom_site_U_iso_or_equiv
Pr1 Pr 0 0 0.5829 1 0.0
Al1 Al 0 0 0.1686 1 0.0
Ge1 Ge 0 0 0 1 0.0
